data_7034191
loop_
_publ_author_name
'Li, Zhongshu'
'Chen, Xiaodan'
'Bergeler, Maike'
'Reiher, Markus'
'Su, Cheng-Yong'
'Gr\"utzmacher, Hansj\"org'

_publ_section_title
;
 A stable phosphanyl phosphaketene and its reactivity.
;
_journal_issue 14
_journal_name_full 'Dalton transactions (Cambridge, England : 2003)'
_journal_page_first 6431
_journal_page_last 6438
_journal_paper_doi 10.1039/c4dt04012k
_journal_volume 44
_journal_year 2015
_chemical_formula_moiety 'C53 H72 N4 O P4'
_chemical_formula_sum 'C53 H72 N4 O P4'
_chemical_formula_weight 905.02
_space_group_crystal_system triclinic
_space_group_IT_number 2
_space_group_name_Hall '-P 1'
_space_group_name_H-M_alt 'P -1'
_symmetry_space_group_name_Hall '-P 1'
_symmetry_space_group_name_H-M 'P -1'
_atom_sites_solution_hydrogens mixed
_atom_sites_solution_primary direct
_audit_creation_date 2015-01-29
_audit_creation_method
;
Olex2 1.2
(compiled 2015.01.26 svn.r3150 for OlexSys, GUI svn.r4998)
;
_audit_update_record
;
2015-02-07 deposited with the CCDC.
2015-02-25 downloaded from the CCDC.
;
_cell_angle_alpha 68.043(2)
_cell_angle_beta 77.0428(17)
_cell_angle_gamma 73.5767(17)
_cell_formula_units_Z 2
_cell_length_a 9.86749(18)
_cell_length_b 15.8674(3)
_cell_length_c 18.6581(4)
_cell_measurement_reflns_used 27582
_cell_measurement_temperature 105(1)
_cell_measurement_theta_max 32.4140
_cell_measurement_theta_min 3.1650
_cell_volume 2575.72(10)
_computing_cell_refinement
;
CrysAlisPro, Agilent Technologies,
Version 1.171.36.28 (release 01-02-2013 CrysAlis171 .NET)
(compiled Feb  1 2013,16:14:44)
;
_computing_data_collection
;
CrysAlisPro, Agilent Technologies,
Version 1.171.36.28 (release 01-02-2013 CrysAlis171 .NET)
(compiled Feb  1 2013,16:14:44)
;
_computing_data_reduction
;
CrysAlisPro, Agilent Technologies,
Version 1.171.36.28 (release 01-02-2013 CrysAlis171 .NET)
(compiled Feb  1 2013,16:14:44)
;
_computing_molecular_graphics 'Olex2 (Dolomanov et al., 2009)'
_computing_publication_material 'Olex2 (Dolomanov et al., 2009)'
_computing_structure_refinement 'ShelXL (Sheldrick, 2008)'
_computing_structure_solution 'ShelXS (Sheldrick, 2008)'
_diffrn_ambient_temperature 105(1)
_diffrn_detector_area_resol_mean 16.0839
_diffrn_measured_fraction_theta_full 0.998
_diffrn_measured_fraction_theta_max 0.934
_diffrn_measurement_details
;
  1 omega  -78.00  -38.00   1.0000   20.0000
omega____ theta____ kappa____ phi______ frames
    -      -26.3865  125.0000 -155.0000 40

  2 omega  -74.00  -46.00   1.0000   20.0000
omega____ theta____ kappa____ phi______ frames
    -      -26.3865  179.0000  -60.0000 28

  3 omega  -95.00  -39.00   1.0000   20.0000
omega____ theta____ kappa____ phi______ frames
    -      -26.3865  -57.0000   90.0000 56

  4 omega   17.00   68.00   1.0000   20.0000
omega____ theta____ kappa____ phi______ frames
    -       26.8553  -99.0000   30.0000 51

  5 omega  -16.00   68.00   1.0000   20.0000
omega____ theta____ kappa____ phi______ frames
    -       26.8553  -99.0000  150.0000 84

  6 omega  -43.00   71.00   1.0000   20.0000
omega____ theta____ kappa____ phi______ frames
    -       26.8553  -19.0000  150.0000 114

  7 omega    9.00   96.00   1.0000   20.0000
omega____ theta____ kappa____ phi______ frames
    -       26.8553   57.0000  -30.0000 87

  8 omega -103.00  -34.00   1.0000   20.0000
omega____ theta____ kappa____ phi______ frames
    -      -26.3865 -179.0000 -150.0000 69

  9 omega    6.00   96.00   1.0000   20.0000
omega____ theta____ kappa____ phi______ frames
    -       26.8553   57.0000 -180.0000 90

 10 omega  -42.00   48.00   1.0000   20.0000
omega____ theta____ kappa____ phi______ frames
    -       26.8553  -57.0000   60.0000 90

 11 omega   -3.00   97.00   1.0000   20.0000
omega____ theta____ kappa____ phi______ frames
    -       26.8553   77.0000  -60.0000 100

 12 omega   -3.00   97.00   1.0000   20.0000
omega____ theta____ kappa____ phi______ frames
    -       26.8553   77.0000   60.0000 100

 13 omega    6.00   96.00   1.0000   20.0000
omega____ theta____ kappa____ phi______ frames
    -       26.8553   57.0000 -150.0000 90

 14 omega -103.00  -34.00   1.0000   20.0000
omega____ theta____ kappa____ phi______ frames
    -      -26.3865 -179.0000   90.0000 69

 15 omega -103.00  -34.00   1.0000   20.0000
omega____ theta____ kappa____ phi______ frames
    -      -26.3865 -179.0000  -90.0000 69

 16 omega  -46.00   52.00   1.0000   20.0000
omega____ theta____ kappa____ phi______ frames
    -       26.8553  -38.0000 -180.0000 98

 17 omega   -3.00   22.00   1.0000   20.0000
omega____ theta____ kappa____ phi______ frames
    -       26.8553   77.0000  -90.0000 25
;
_diffrn_measurement_device_type 'Xcalibur, Sapphire3'
_diffrn_measurement_method '\w scans'
_diffrn_orient_matrix_UB_11 -0.0058878000
_diffrn_orient_matrix_UB_12 -0.0050683000
_diffrn_orient_matrix_UB_13 0.0399218000
_diffrn_orient_matrix_UB_21 -0.0049990000
_diffrn_orient_matrix_UB_22 0.0484756000
_diffrn_orient_matrix_UB_23 -0.0103474000
_diffrn_orient_matrix_UB_31 -0.0752185000
_diffrn_orient_matrix_UB_32 0.0081047000
_diffrn_orient_matrix_UB_33 0.0031009000
_diffrn_radiation_monochromator graphite
_diffrn_radiation_type MoK\a
_diffrn_radiation_wavelength 0.71073
_diffrn_reflns_av_R_equivalents 0.0320
_diffrn_reflns_av_unetI/netI 0.0272
_diffrn_reflns_Laue_measured_fraction_full 0.998
_diffrn_reflns_Laue_measured_fraction_max 0.934
_diffrn_reflns_limit_h_max 14
_diffrn_reflns_limit_h_min -14
_diffrn_reflns_limit_k_max 24
_diffrn_reflns_limit_k_min -23
_diffrn_reflns_limit_l_max 28
_diffrn_reflns_limit_l_min -26
_diffrn_reflns_number 82945
_diffrn_reflns_point_group_measured_fraction_full 0.998
_diffrn_reflns_point_group_measured_fraction_max 0.934
_diffrn_reflns_theta_full 25.242
_diffrn_reflns_theta_max 32.569
_diffrn_reflns_theta_min 2.843
_diffrn_source 'Enhance (Mo) X-ray Source'
_exptl_absorpt_coefficient_mu 0.187
_exptl_absorpt_correction_T_max 1.00000
_exptl_absorpt_correction_T_min 0.77435
_exptl_absorpt_correction_type multi-scan
_exptl_absorpt_process_details
;
CrysAlisPro, Agilent Technologies,
Version 1.171.36.28 (release 01-02-2013 CrysAlis171 .NET)
(compiled Feb  1 2013,16:14:44)
Empirical absorption correction using spherical harmonics,
 implemented in SCALE3 ABSPACK scaling algorithm.
;
_exptl_crystal_colour 'clear light yellow'
_exptl_crystal_colour_lustre clear
_exptl_crystal_colour_modifier light
_exptl_crystal_colour_primary yellow
_exptl_crystal_density_diffrn 1.167
_exptl_crystal_description block
_exptl_crystal_F_000 972
_exptl_crystal_size_max 0.28
_exptl_crystal_size_mid 0.21
_exptl_crystal_size_min 0.13
_refine_diff_density_max 1.121
_refine_diff_density_min -0.474
_refine_diff_density_rms 0.059
_refine_ls_extinction_method none
_refine_ls_goodness_of_fit_ref 1.080
_refine_ls_hydrogen_treatment mixed
_refine_ls_matrix_type full
_refine_ls_number_parameters 682
_refine_ls_number_reflns 17517
_refine_ls_number_restraints 0
_refine_ls_restrained_S_all 1.080
_refine_ls_R_factor_all 0.0559
_refine_ls_R_factor_gt 0.0482
_refine_ls_shift/su_max 0.001
_refine_ls_shift/su_mean 0.000
_refine_ls_structure_factor_coef Fsqd
_refine_ls_weighting_details 'w=1/[\s^2^(Fo^2^)+(0.0623P)^2^+1.1412P] where P=(Fo^2^+2Fc^2^)/3'
_refine_ls_weighting_scheme calc
_refine_ls_wR_factor_gt 0.1228
_refine_ls_wR_factor_ref 0.1274
_reflns_Friedel_coverage 0.000
_reflns_number_gt 15657
_reflns_number_total 17517
_reflns_threshold_expression 'I > 2\s(I)'
_cod_data_source_file c4dt04012k2.cif
_cod_data_source_block exp_2571
_cod_depositor_comments 'Adding full bibliography for 7034191--7034195.cif.'
_cod_original_cell_volume 2575.71(10)
_cod_database_code 7034191
_shelxl_version_number 2014-3
_chemical_oxdiff_formula C10H10N2P2O2
_shelx_space_group_comment
;
The symmetry employed for this shelxl refinement is uniquely defined
by the following loop, which should always be used as a source of
symmetry information in preference to the above space-group names.
They are only intended as comments.
;
_reflns_odcompleteness_completeness 99.91
_reflns_odcompleteness_iscentric 1
_reflns_odcompleteness_theta 30.44
_olex2_refinement_description
;
1. Fixed Uiso
 At 1.5 times of:
  All C(H,H,H) groups
2.a Idealised Me refined as rotating group:
 C10(H10A,H10B,H10C), C9(H9A,H9B,H9C), C38(H38A,H38B,H38C), C7(H7A,H7B,H7C),
 C12(H12A,H12B,H12C), C26(H26A,H26B,H26C), C51(H51A,H51B,H51C), C21(H21A,H21B,
 H21C), C24(H24A,H24B,H24C), C53(H53A,H53B,H53C), C39(H39A,H39B,H39C), C36(H36A,
 H36B,H36C), C23(H23A,H23B,H23C), C41(H41A,H41B,H41C), C50(H50A,H50B,H50C)
;
_olex2_submission_special_instructions 'No special instructions were received'

loop_
_space_group_symop_operation_xyz
'x, y, z'
'-x, -y, -z'

loop_
_atom_site_label
_atom_site_type_symbol
_atom_site_fract_x
_atom_site_fract_y
_atom_site_fract_z
_atom_site_U_iso_or_equiv
_atom_site_adp_type
_atom_site_occupancy
_atom_site_site_symmetry_order
_atom_site_calc_flag
_atom_site_refinement_flags_posn
P1 P 0.36543(3) 0.95428(2) 0.26872(2) 0.01137(6) Uani 1 1 d .
P3 P 0.69526(3) 0.81829(2) 0.23809(2) 0.01976(7) Uani 1 1 d .
P4 P 0.77462(3) 0.79971(2) 0.12320(2) 0.01827(7) Uani 1 1 d .
P2 P 0.61686(4) 0.92582(2) 0.13113(2) 0.01947(7) Uani 1 1 d .
O1 O 0.39408(9) 0.85523(6) 0.24819(5) 0.01532(16) Uani 1 1 d .
N3 N 0.65824(11) 0.73532(7) 0.12852(6) 0.01629(18) Uani 1 1 d .
N1 N 0.37730(10) 0.91214(7) 0.36616(5) 0.01409(17) Uani 1 1 d .
N2 N 0.18495(10) 0.97680(7) 0.28858(6) 0.01332(17) Uani 1 1 d .
N4 N 0.36408(12) 0.65079(7) 0.22185(6) 0.0190(2) Uani 1 1 d .
C29 C 0.46944(13) 0.67518(8) 0.22919(7) 0.0161(2) Uani 1 1 d .
C15 C 0.09524(12) 1.05652(8) 0.24011(7) 0.0152(2) Uani 1 1 d .
C28 C 0.51615(12) 0.75943(8) 0.16864(7) 0.01426(19) Uani 1 1 d .
C1 C 0.50964(12) 0.88516(8) 0.39701(7) 0.0149(2) Uani 1 1 d .
C20 C 0.06011(13) 1.05228(9) 0.17287(7) 0.0179(2) Uani 1 1 d .
C42 C 0.70020(12) 0.66214(8) 0.09568(7) 0.0159(2) Uani 1 1 d .
C2 C 0.56396(14) 0.79049(9) 0.43739(7) 0.0186(2) Uani 1 1 d .
C14 C 0.13865(13) 0.93402(8) 0.36844(7) 0.0166(2) Uani 1 1 d .
C27 C 0.52293(12) 0.83187(8) 0.20245(7) 0.01386(19) Uani 1 1 d .
C25 C 0.11383(14) 0.96637(9) 0.14825(7) 0.0200(2) Uani 1 1 d .
C13 C 0.24623(13) 0.89724(9) 0.41125(7) 0.0171(2) Uani 1 1 d .
C6 C 0.58591(13) 0.95369(9) 0.38378(7) 0.0173(2) Uani 1 1 d .
C16 C 0.04615(13) 1.13805(9) 0.26092(8) 0.0204(2) Uani 1 1 d .
C11 C 0.53353(14) 1.05684(9) 0.34083(8) 0.0192(2) Uani 1 1 d .
C33 C 0.19092(16) 0.42343(10) 0.37080(8) 0.0256(3) Uani 1 1 d .
C43 C 0.65539(14) 0.67741(9) 0.02469(7) 0.0205(2) Uani 1 1 d .
C31 C 0.21975(14) 0.57959(9) 0.34346(7) 0.0196(2) Uani 1 1 d .
C30 C 0.31752(13) 0.57080(8) 0.27768(7) 0.0183(2) Uani 1 1 d .
C37 C 0.17493(15) 0.67072(10) 0.36039(8) 0.0240(3) Uani 1 1 d .
C32 C 0.15640(16) 0.50452(10) 0.38893(8) 0.0240(3) Uani 1 1 d .
C35 C 0.35808(14) 0.48711(9) 0.26039(8) 0.0211(2) Uani 1 1 d .
C34 C 0.29282(15) 0.41435(9) 0.30839(9) 0.0236(3) Uani 1 1 d .
C22 C 0.08906(15) 1.14647(9) 0.33069(8) 0.0221(2) Uani 1 1 d .
C47 C 0.78886(14) 0.57743(9) 0.13410(8) 0.0219(2) Uani 1 1 d .
C52 C 0.56747(16) 0.77038(10) -0.02010(8) 0.0237(3) Uani 1 1 d .
C8 C 0.48682(16) 0.71354(9) 0.45302(8) 0.0231(2) Uani 1 1 d .
C3 C 0.69482(15) 0.76658(10) 0.46455(8) 0.0250(3) Uani 1 1 d .
C19 C -0.02546(16) 1.13157(10) 0.12622(9) 0.0275(3) Uani 1 1 d .
C10 C 0.62667(17) 1.08836(11) 0.26219(9) 0.0282(3) Uani 1 1 d .
H10A H 0.7226 1.0799 0.2708 0.042 Uiso 1 1 calc GR
H10B H 0.5898 1.1530 0.2352 0.042 Uiso 1 1 calc GR
H10C H 0.6258 1.0519 0.2313 0.042 Uiso 1 1 calc GR
C5 C 0.71775(14) 0.92516(10) 0.41105(9) 0.0248(3) Uani 1 1 d .
C17 C -0.04198(17) 1.21415(10) 0.21334(10) 0.0301(3) Uani 1 1 d .
C49 C 0.84058(17) 0.56033(11) 0.21022(9) 0.0289(3) Uani 1 1 d .
C40 C 0.45961(16) 0.48007(10) 0.18752(10) 0.0297(3) Uani 1 1 d .
C4 C 0.77176(15) 0.83259(11) 0.45135(9) 0.0283(3) Uani 1 1 d .
C44 C 0.69911(18) 0.60515(11) -0.00652(9) 0.0290(3) Uani 1 1 d .
C46 C 0.83267(17) 0.50829(10) 0.09916(10) 0.0294(3) Uani 1 1 d .
C9 C 0.42559(18) 0.67879(12) 0.53958(9) 0.0323(3) Uani 1 1 d .
H9A H 0.5021 0.6527 0.5709 0.048 Uiso 1 1 calc GR
H9B H 0.3742 0.6320 0.5481 0.048 Uiso 1 1 calc GR
H9C H 0.3622 0.7300 0.5539 0.048 Uiso 1 1 calc GR
C38 C 0.12946(18) 0.65742(12) 0.44727(9) 0.0312(3) Uani 1 1 d .
H38A H 0.0402 0.6384 0.4638 0.047 Uiso 1 1 calc GR
H38B H 0.1190 0.7151 0.4558 0.047 Uiso 1 1 calc GR
H38C H 0.2007 0.6105 0.4767 0.047 Uiso 1 1 calc GR
C7 C 0.5848(2) 0.63097(10) 0.42977(10) 0.0341(3) Uani 1 1 d .
H7A H 0.6338 0.6536 0.3781 0.051 Uiso 1 1 calc GR
H7B H 0.5288 0.5898 0.4309 0.051 Uiso 1 1 calc GR
H7C H 0.6532 0.5979 0.4658 0.051 Uiso 1 1 calc GR
C45 C 0.78769(18) 0.52166(11) 0.03014(10) 0.0319(3) Uani 1 1 d .
C12 C 0.52953(18) 1.11662(11) 0.38998(9) 0.0298(3) Uani 1 1 d .
H12A H 0.4727 1.0954 0.4395 0.045 Uiso 1 1 calc GR
H12B H 0.4886 1.1805 0.3632 0.045 Uiso 1 1 calc GR
H12C H 0.6247 1.1113 0.3981 0.045 Uiso 1 1 calc GR
C26 C -0.0058(2) 0.93692(13) 0.13090(12) 0.0396(4) Uani 1 1 d .
H26A H -0.0769 0.9263 0.1759 0.059 Uiso 1 1 calc GR
H26B H 0.0319 0.8806 0.1183 0.059 Uiso 1 1 calc GR
H26C H -0.0481 0.9852 0.0876 0.059 Uiso 1 1 calc GR
C51 C 0.41566(18) 0.76472(12) -0.02002(11) 0.0359(3) Uani 1 1 d .
H51A H 0.4182 0.7215 -0.0453 0.054 Uiso 1 1 calc GR
H51B H 0.3630 0.8251 -0.0475 0.054 Uiso 1 1 calc GR
H51C H 0.3703 0.7440 0.0328 0.054 Uiso 1 1 calc GR
C21 C 0.16217(18) 1.22764(11) 0.30752(10) 0.0311(3) Uani 1 1 d .
H21A H 0.2432 1.2206 0.2689 0.047 Uiso 1 1 calc GR
H21B H 0.1930 1.2281 0.3526 0.047 Uiso 1 1 calc GR
H21C H 0.0963 1.2852 0.2865 0.047 Uiso 1 1 calc GR
C24 C 0.22961(18) 0.98280(12) 0.07747(9) 0.0330(3) Uani 1 1 d .
H24A H 0.1896 1.0322 0.0340 0.049 Uiso 1 1 calc GR
H24B H 0.2662 0.9269 0.0643 0.049 Uiso 1 1 calc GR
H24C H 0.3055 0.9996 0.0898 0.049 Uiso 1 1 calc GR
C18 C -0.07659(18) 1.21117(11) 0.14667(10) 0.0340(3) Uani 1 1 d .
C53 C 0.6399(2) 0.80748(12) -0.10370(9) 0.0369(4) Uani 1 1 d .
H53A H 0.7349 0.8110 -0.1028 0.055 Uiso 1 1 calc GR
H53B H 0.5865 0.8684 -0.1295 0.055 Uiso 1 1 calc GR
H53C H 0.6436 0.7663 -0.1312 0.055 Uiso 1 1 calc GR
C39 C 0.3764(2) 0.52188(14) 0.11725(10) 0.0402(4) Uani 1 1 d .
H39A H 0.3085 0.4855 0.1243 0.060 Uiso 1 1 calc GR
H39B H 0.4415 0.5215 0.0706 0.060 Uiso 1 1 calc GR
H39C H 0.3272 0.5848 0.1129 0.060 Uiso 1 1 calc GR
C36 C 0.0571(2) 0.73669(11) 0.31244(10) 0.0376(4) Uani 1 1 d .
H36A H 0.0897 0.7461 0.2581 0.056 Uiso 1 1 calc GR
H36B H 0.0327 0.7954 0.3212 0.056 Uiso 1 1 calc GR
H36C H -0.0254 0.7101 0.3278 0.056 Uiso 1 1 calc GR
C23 C -0.03895(19) 1.15527(15) 0.39332(11) 0.0397(4) Uani 1 1 d .
H23A H -0.1089 1.2106 0.3723 0.060 Uiso 1 1 calc GR
H23B H -0.0083 1.1590 0.4372 0.060 Uiso 1 1 calc GR
H23C H -0.0799 1.1018 0.4097 0.060 Uiso 1 1 calc GR
C41 C 0.5419(2) 0.38096(13) 0.19419(16) 0.0548(6) Uani 1 1 d .
H41A H 0.5873 0.3540 0.2406 0.082 Uiso 1 1 calc GR
H41B H 0.6130 0.3821 0.1495 0.082 Uiso 1 1 calc GR
H41C H 0.4773 0.3443 0.1967 0.082 Uiso 1 1 calc GR
C48 C 0.8034(2) 0.47305(13) 0.27487(11) 0.0420(4) Uani 1 1 d .
C50 C 1.0003(2) 0.55601(16) 0.19713(14) 0.0495(5) Uani 1 1 d .
H50A H 1.0513 0.5018 0.1834 0.074 Uiso 1 1 calc GR
H50B H 1.0293 0.5527 0.2441 0.074 Uiso 1 1 calc GR
H50C H 1.0208 0.6108 0.1557 0.074 Uiso 1 1 calc GR
H25 H 0.1509(19) 0.9167(13) 0.1897(11) 0.025(4) Uiso 1 1 d .
H11 H 0.4385(18) 1.0681(11) 0.3299(10) 0.016(4) Uiso 1 1 d .
H28 H 0.4425(18) 0.7907(11) 0.1319(10) 0.017(4) Uiso 1 1 d .
H29 H 0.5273(19) 0.6370(13) 0.2748(11) 0.024(4) Uiso 1 1 d .
H14 H 0.0410(19) 0.9345(12) 0.3848(10) 0.022(4) Uiso 1 1 d .
H5 H 0.7689(19) 0.9710(13) 0.4014(10) 0.023(4) Uiso 1 1 d .
H22 H 0.1558(19) 1.0934(13) 0.3525(11) 0.024(4) Uiso 1 1 d .
H52 H 0.5614(19) 0.8152(13) 0.0072(11) 0.025(4) Uiso 1 1 d .
H49 H 0.794(2) 0.6136(15) 0.2283(12) 0.036(5) Uiso 1 1 d .
H40 H 0.5306(19) 0.5167(12) 0.1795(10) 0.023(4) Uiso 1 1 d .
H8 H 0.4141(19) 0.7377(12) 0.4226(11) 0.023(4) Uiso 1 1 d .
H13 H 0.240(2) 0.8669(14) 0.4643(12) 0.031(5) Uiso 1 1 d .
H46 H 0.900(2) 0.4535(15) 0.1226(12) 0.037(5) Uiso 1 1 d .
H19 H -0.047(2) 1.1298(13) 0.0787(11) 0.028(5) Uiso 1 1 d .
H37 H 0.258(2) 0.6999(13) 0.3461(11) 0.026(4) Uiso 1 1 d .
H32 H 0.084(2) 0.5114(14) 0.4352(12) 0.035(5) Uiso 1 1 d .
H45 H 0.824(2) 0.4763(16) 0.0058(13) 0.044(6) Uiso 1 1 d .
H3 H 0.733(2) 0.7015(13) 0.4944(11) 0.026(4) Uiso 1 1 d .
H18 H -0.130(2) 1.2618(16) 0.1130(14) 0.048(6) Uiso 1 1 d .
H44 H 0.664(2) 0.6164(16) -0.0564(14) 0.046(6) Uiso 1 1 d .
H34 H 0.316(2) 0.3566(15) 0.2990(12) 0.038(5) Uiso 1 1 d .
H4 H 0.861(2) 0.8160(15) 0.4690(12) 0.039(5) Uiso 1 1 d .
H33 H 0.142(2) 0.3762(15) 0.4000(12) 0.037(5) Uiso 1 1 d .
H17 H -0.076(2) 1.2685(16) 0.2277(13) 0.044(6) Uiso 1 1 d .
H48A H 0.839(3) 0.4639(16) 0.3252(14) 0.050(6) Uiso 1 1 d .
H48B H 0.697(3) 0.4745(15) 0.2842(13) 0.043(6) Uiso 1 1 d .
H48C H 0.852(3) 0.4175(18) 0.2582(14) 0.055(7) Uiso 1 1 d .

loop_
_atom_site_aniso_label
_atom_site_aniso_U_11
_atom_site_aniso_U_22
_atom_site_aniso_U_33
_atom_site_aniso_U_23
_atom_site_aniso_U_13
_atom_site_aniso_U_12
P1 0.01234(12) 0.01085(12) 0.01118(12) -0.00418(9) -0.00077(9) -0.00285(9)
P3 0.01707(14) 0.02528(16) 0.02168(15) -0.01254(13) -0.00152(11) -0.00622(12)
P4 0.01522(14) 0.02032(15) 0.02162(15) -0.01076(12) 0.00270(11) -0.00633(11)
P2 0.02048(15) 0.01522(14) 0.02233(15) -0.00739(12) 0.00483(11) -0.00777(11)
O1 0.0143(4) 0.0144(4) 0.0186(4) -0.0092(3) 0.0033(3) -0.0044(3)
N3 0.0149(4) 0.0170(4) 0.0199(5) -0.0112(4) 0.0022(3) -0.0046(3)
N1 0.0143(4) 0.0169(4) 0.0108(4) -0.0040(3) -0.0020(3) -0.0036(3)
N2 0.0118(4) 0.0135(4) 0.0134(4) -0.0042(3) -0.0007(3) -0.0020(3)
N4 0.0205(5) 0.0160(5) 0.0213(5) -0.0064(4) -0.0016(4) -0.0061(4)
C29 0.0186(5) 0.0127(5) 0.0169(5) -0.0061(4) 0.0001(4) -0.0035(4)
C15 0.0125(5) 0.0134(5) 0.0184(5) -0.0045(4) -0.0024(4) -0.0016(4)
C28 0.0144(5) 0.0136(5) 0.0157(5) -0.0067(4) 0.0006(4) -0.0040(4)
C1 0.0149(5) 0.0174(5) 0.0125(5) -0.0062(4) -0.0026(4) -0.0016(4)
C20 0.0160(5) 0.0183(5) 0.0185(5) -0.0038(4) -0.0040(4) -0.0044(4)
C42 0.0155(5) 0.0155(5) 0.0179(5) -0.0091(4) 0.0001(4) -0.0022(4)
C2 0.0210(5) 0.0188(5) 0.0152(5) -0.0054(4) -0.0051(4) -0.0016(4)
C14 0.0154(5) 0.0170(5) 0.0155(5) -0.0050(4) 0.0021(4) -0.0045(4)
C27 0.0140(5) 0.0124(4) 0.0153(5) -0.0063(4) 0.0023(4) -0.0041(4)
C25 0.0243(6) 0.0196(5) 0.0184(5) -0.0051(4) -0.0072(4) -0.0069(5)
C13 0.0190(5) 0.0178(5) 0.0126(5) -0.0038(4) 0.0011(4) -0.0054(4)
C6 0.0160(5) 0.0197(5) 0.0174(5) -0.0081(4) -0.0025(4) -0.0029(4)
C16 0.0183(5) 0.0162(5) 0.0254(6) -0.0085(5) -0.0021(4) -0.0004(4)
C11 0.0205(6) 0.0175(5) 0.0221(6) -0.0079(4) -0.0041(4) -0.0054(4)
C33 0.0342(7) 0.0185(6) 0.0239(6) 0.0015(5) -0.0088(5) -0.0135(5)
C43 0.0242(6) 0.0204(5) 0.0184(5) -0.0095(4) -0.0015(4) -0.0042(5)
C31 0.0220(6) 0.0184(5) 0.0199(5) -0.0052(4) -0.0036(4) -0.0077(4)
C30 0.0195(5) 0.0159(5) 0.0208(5) -0.0045(4) -0.0033(4) -0.0075(4)
C37 0.0268(6) 0.0231(6) 0.0239(6) -0.0103(5) 0.0041(5) -0.0105(5)
C32 0.0305(7) 0.0226(6) 0.0189(6) -0.0022(5) -0.0027(5) -0.0129(5)
C35 0.0213(6) 0.0156(5) 0.0281(6) -0.0073(5) -0.0054(5) -0.0051(4)
C34 0.0282(6) 0.0137(5) 0.0297(7) -0.0037(5) -0.0104(5) -0.0057(5)
C22 0.0236(6) 0.0192(6) 0.0256(6) -0.0124(5) 0.0000(5) -0.0037(5)
C47 0.0193(6) 0.0195(6) 0.0264(6) -0.0098(5) -0.0042(5) 0.0005(4)
C52 0.0316(7) 0.0214(6) 0.0184(6) -0.0062(5) -0.0065(5) -0.0046(5)
C8 0.0299(7) 0.0173(5) 0.0211(6) -0.0023(5) -0.0097(5) -0.0047(5)
C3 0.0244(6) 0.0239(6) 0.0245(6) -0.0065(5) -0.0103(5) 0.0015(5)
C19 0.0264(7) 0.0260(7) 0.0273(7) -0.0039(5) -0.0131(5) -0.0008(5)
C10 0.0355(8) 0.0256(6) 0.0237(6) -0.0062(5) -0.0007(5) -0.0123(6)
C5 0.0187(6) 0.0289(7) 0.0297(7) -0.0111(5) -0.0066(5) -0.0050(5)
C17 0.0282(7) 0.0180(6) 0.0394(8) -0.0095(6) -0.0081(6) 0.0049(5)
C49 0.0292(7) 0.0250(7) 0.0308(7) -0.0082(6) -0.0140(6) 0.0030(5)
C40 0.0274(7) 0.0227(6) 0.0433(8) -0.0193(6) 0.0063(6) -0.0094(5)
C4 0.0193(6) 0.0326(7) 0.0326(7) -0.0098(6) -0.0110(5) -0.0009(5)
C44 0.0396(8) 0.0283(7) 0.0243(6) -0.0164(6) -0.0031(6) -0.0060(6)
C46 0.0287(7) 0.0205(6) 0.0372(8) -0.0147(6) -0.0031(6) 0.0034(5)
C9 0.0384(8) 0.0306(7) 0.0238(7) 0.0012(6) -0.0073(6) -0.0129(6)
C38 0.0349(8) 0.0352(8) 0.0266(7) -0.0148(6) 0.0014(6) -0.0104(6)
C7 0.0486(9) 0.0194(6) 0.0347(8) -0.0086(6) -0.0144(7) -0.0017(6)
C45 0.0399(8) 0.0240(7) 0.0356(8) -0.0204(6) 0.0011(6) -0.0031(6)
C12 0.0365(8) 0.0263(7) 0.0329(7) -0.0172(6) -0.0063(6) -0.0053(6)
C26 0.0423(9) 0.0382(9) 0.0498(10) -0.0130(8) -0.0205(8) -0.0171(7)
C51 0.0325(8) 0.0340(8) 0.0404(9) -0.0099(7) -0.0112(7) -0.0047(6)
C21 0.0352(8) 0.0234(6) 0.0389(8) -0.0130(6) -0.0037(6) -0.0100(6)
C24 0.0374(8) 0.0328(8) 0.0234(7) -0.0088(6) 0.0003(6) -0.0037(6)
C18 0.0306(7) 0.0236(7) 0.0392(8) -0.0039(6) -0.0161(6) 0.0072(6)
C53 0.0480(10) 0.0332(8) 0.0231(7) -0.0023(6) -0.0018(6) -0.0112(7)
C39 0.0472(10) 0.0527(10) 0.0331(8) -0.0254(8) 0.0075(7) -0.0245(8)
C36 0.0487(10) 0.0233(7) 0.0342(8) -0.0083(6) -0.0075(7) 0.0021(7)
C23 0.0332(8) 0.0563(11) 0.0406(9) -0.0332(9) 0.0110(7) -0.0156(8)
C41 0.0454(11) 0.0289(9) 0.0897(17) -0.0344(10) 0.0167(11) -0.0075(8)
C48 0.0573(12) 0.0277(8) 0.0349(9) -0.0033(7) -0.0173(8) -0.0012(8)
C50 0.0322(9) 0.0568(12) 0.0593(12) -0.0160(10) -0.0240(9) 0.0000(8)

loop_
_atom_type_symbol
_atom_type_description
_atom_type_scat_dispersion_real
_atom_type_scat_dispersion_imag
_atom_type_scat_source
C C 0.0033 0.0016 'International Tables Vol C Tables 4.2.6.8 and 6.1.1.4'
H H 0.0000 0.0000 'International Tables Vol C Tables 4.2.6.8 and 6.1.1.4'
N N 0.0061 0.0033 'International Tables Vol C Tables 4.2.6.8 and 6.1.1.4'
O O 0.0106 0.0060 'International Tables Vol C Tables 4.2.6.8 and 6.1.1.4'
P P 0.1023 0.0942 'International Tables Vol C Tables 4.2.6.8 and 6.1.1.4'

loop_
_geom_angle_atom_site_label_1
_geom_angle_atom_site_label_2
_geom_angle_atom_site_label_3
_geom_angle
O1 P1 N1 101.74(5)
O1 P1 N2 99.64(5)
N2 P1 N1 89.82(5)
P4 P3 P2 59.444(15)
C27 P3 P4 78.67(4)
C27 P3 P2 54.40(4)
P2 P4 P3 60.314(15)
N3 P4 P3 96.64(4)
N3 P4 P2 97.64(4)
P4 P2 P3 60.241(15)
C27 P2 P3 54.13(4)
C27 P2 P4 78.99(4)
C27 O1 P1 116.77(7)
C28 N3 P4 115.80(8)
C42 N3 P4 121.28(8)
C42 N3 C28 122.92(9)
C1 N1 P1 123.14(8)
C13 N1 P1 111.99(8)
C13 N1 C1 124.48(10)
C15 N2 P1 122.40(8)
C14 N2 P1 111.78(8)
C14 N2 C15 121.48(9)
C29 N4 C30 121.44(11)
N4 C29 C28 119.85(11)
C20 C15 N2 119.60(10)
C20 C15 C16 121.44(11)
C16 C15 N2 118.95(11)
N3 C28 C29 111.91(10)
N3 C28 C27 105.55(9)
C29 C28 C27 113.30(9)
C2 C1 N1 119.72(11)
C6 C1 N1 119.12(10)
C6 C1 C2 121.12(11)
C15 C20 C25 122.55(11)
C19 C20 C15 118.21(12)
C19 C20 C25 119.23(12)
C43 C42 N3 119.18(11)
C43 C42 C47 121.56(11)
C47 C42 N3 119.24(11)
C1 C2 C8 123.43(11)
C3 C2 C1 118.09(12)
C3 C2 C8 118.48(12)
C13 C14 N2 112.30(10)
P3 C27 P2 71.48(4)
O1 C27 P3 118.38(8)
O1 C27 P2 120.56(8)
O1 C27 C28 110.82(9)
C28 C27 P3 117.23(8)
C28 C27 P2 113.55(8)
C20 C25 C26 112.24(12)
C20 C25 C24 110.36(11)
C26 C25 C24 110.46(13)
C14 C13 N1 112.09(10)
C1 C6 C11 123.83(11)
C5 C6 C1 118.11(12)
C5 C6 C11 118.05(11)
C15 C16 C22 122.60(11)
C17 C16 C15 117.83(13)
C17 C16 C22 119.55(12)
C6 C11 C10 110.79(11)
C6 C11 C12 111.59(11)
C10 C11 C12 110.22(11)
C34 C33 C32 120.03(12)
C42 C43 C52 122.26(11)
C44 C43 C42 118.03(12)
C44 C43 C52 119.66(12)
C30 C31 C37 120.84(11)
C32 C31 C30 117.91(12)
C32 C31 C37 121.05(12)
C31 C30 N4 119.68(11)
C31 C30 C35 121.47(11)
C35 C30 N4 118.41(11)
C31 C37 C38 112.98(12)
C31 C37 C36 109.82(12)
C36 C37 C38 111.08(13)
C33 C32 C31 121.13(13)
C30 C35 C40 120.70(12)
C34 C35 C30 117.91(12)
C34 C35 C40 121.16(12)
C33 C34 C35 121.40(13)
C16 C22 C21 112.07(12)
C16 C22 C23 111.29(12)
C21 C22 C23 110.44(12)
C42 C47 C49 122.27(12)
C46 C47 C42 118.02(13)
C46 C47 C49 119.69(13)
C43 C52 C51 112.12(12)
C43 C52 C53 110.95(12)
C51 C52 C53 110.45(13)
C2 C8 C9 110.50(11)
C2 C8 C7 112.05(13)
C7 C8 C9 109.35(12)
C4 C3 C2 121.58(13)
C18 C19 C20 120.98(14)
C4 C5 C6 121.36(13)
C18 C17 C16 121.31(14)
C47 C49 C48 112.55(14)
C47 C49 C50 110.38(14)
C50 C49 C48 111.24(15)
C35 C40 C39 109.38(13)
C35 C40 C41 113.52(15)
C41 C40 C39 110.39(16)
C3 C4 C5 119.72(13)
C45 C44 C43 121.12(14)
C45 C46 C47 121.09(14)
C46 C45 C44 120.15(13)
C19 C18 C17 120.18(13)

loop_
_geom_bond_atom_site_label_1
_geom_bond_atom_site_label_2
_geom_bond_distance
P1 O1 1.6872(9)
P1 N1 1.7054(10)
P1 N2 1.6970(10)
P3 P4 2.2102(5)
P3 P2 2.2118(5)
P3 C27 1.8901(12)
P4 P2 2.1924(5)
P4 N3 1.7055(11)
P2 C27 1.8966(11)
O1 C27 1.4020(13)
N3 C28 1.4535(15)
N3 C42 1.4289(14)
N1 C1 1.4341(15)
N1 C13 1.4045(15)
N2 C15 1.4394(15)
N2 C14 1.4154(15)
N4 C29 1.2572(16)
N4 C30 1.4260(16)
C29 C28 1.5038(16)
C15 C20 1.4036(17)
C15 C16 1.4128(16)
C28 C27 1.5259(15)
C1 C2 1.4110(17)
C1 C6 1.4101(17)
C20 C25 1.5167(18)
C20 C19 1.4012(18)
C42 C43 1.4039(17)
C42 C47 1.4077(17)
C2 C8 1.5215(19)
C2 C3 1.3931(18)
C14 C13 1.3367(17)
C25 C26 1.521(2)
C25 C24 1.533(2)
C6 C11 1.5214(18)
C6 C5 1.3956(17)
C16 C22 1.5169(19)
C16 C17 1.3976(19)
C11 C10 1.5344(19)
C11 C12 1.5347(18)
C33 C32 1.383(2)
C33 C34 1.381(2)
C43 C52 1.5188(19)
C43 C44 1.3952(18)
C31 C30 1.4062(18)
C31 C37 1.5178(18)
C31 C32 1.3988(18)
C30 C35 1.4105(17)
C37 C38 1.531(2)
C37 C36 1.525(2)
C35 C34 1.3923(18)
C35 C40 1.518(2)
C22 C21 1.528(2)
C22 C23 1.530(2)
C47 C49 1.520(2)
C47 C46 1.3986(19)
C52 C51 1.525(2)
C52 C53 1.530(2)
C8 C9 1.537(2)
C8 C7 1.537(2)
C3 C4 1.381(2)
C19 C18 1.382(2)
C5 C4 1.385(2)
C17 C18 1.382(2)
C49 C48 1.532(2)
C49 C50 1.526(2)
C40 C39 1.535(3)
C40 C41 1.525(2)
C44 C45 1.387(2)
C46 C45 1.378(2)
